data_7053967
loop_
_publ_author_name
'Rojas-S\'aenz, H\'ector'
'Su\'arez-Moreno, Galdina V.'
'Ramos-Garc\'ia, Iris'
'Duarte-Hern\'andez, Ang\'elica M.'
'Mijangos, Edgar'
'Pe\~na-Hueso, Adri\'an'
'Contreras, Rosalinda'
'Flores-Parra, Angelina'

_publ_section_title
;
 1,4-Dialkyl-1,4-diazabutadienes: their reactions with aluminum and indium
 halides
;
_journal_issue 1
_journal_name_full 'New Journal of Chemistry'
_journal_page_first 391
_journal_paper_doi 10.1039/c3nj01226c
_journal_volume 38
_journal_year 2014
_chemical_absolute_configuration unk
_chemical_compound_source 'synthesis as described'
_chemical_formula_moiety 'C10 H18 Cl2 N2'
_chemical_formula_sum 'C10 H18 Cl2 N2'
_chemical_formula_weight 237.16
_chemical_name_common 'Compound 2'
_chemical_name_systematic
;
 ?
;
_space_group_IT_number 19
_symmetry_cell_setting orthorhombic
_symmetry_Int_Tables_number 19
_symmetry_space_group_name_Hall 'P 2ac 2ab'
_symmetry_space_group_name_H-M 'P 21 21 21'
_atom_sites_solution_hydrogens geom
_atom_sites_solution_primary direct
_atom_sites_solution_secondary difmap
_audit_conform_dict_location ftp://ftp.iucr.org/pub/cif_core.dic
_audit_conform_dict_name cif_core.dic
_audit_conform_dict_version 2.4
_audit_creation_date 2013-03-04T17:07:01-00:00
_audit_creation_method 'WinGX routine CIF_UPDATE'
_cell_angle_alpha 90.0000
_cell_angle_beta 90.0000
_cell_angle_gamma 90.0000
_cell_formula_units_Z 4
_cell_length_a 13.29410(50)
_cell_length_b 4.68840(20)
_cell_length_c 21.03340(100)
_cell_measurement_reflns_used 2575
_cell_measurement_temperature 293(2)
_cell_measurement_theta_max 27.485
_cell_measurement_theta_min 3.395
_cell_measurement_wavelength 0.71073
_cell_volume 1310.97(10)
_computing_cell_refinement 'HKL Scalepack (Otwinowski & Minor 1997)'
_computing_data_collection 'Collect (Nonius BV, 1997-2000)'
_computing_data_reduction 'HKL Denzo and Scalepack (Otwinowski & Minor 1997)'
_computing_molecular_graphics 'Ortep-3 for Windows (Farrugia, 1997)'
_computing_publication_material 'WinGX publication routines (Farrugia, 1999)'
_computing_structure_refinement 'SHELXL-97 (Sheldrick, 2008)'
_diffrn_ambient_temperature 293(2)
_diffrn_detector 'CCD plate'
_diffrn_detector_area_resol_mean 9
_diffrn_measured_fraction_theta_full 0.984
_diffrn_measured_fraction_theta_max 0.983
_diffrn_measurement_device '95mm CCD camera on \k-goniostat'
_diffrn_measurement_device_type KappaCCD
_diffrn_measurement_method 'CCD rotation images, thick slices'
_diffrn_orient_matrix_type 'by Nonius Collect from scalepack cell'
_diffrn_orient_matrix_UB_11 0.474443E-1
_diffrn_orient_matrix_UB_12 0.157155
_diffrn_orient_matrix_UB_13 0.115575E-1
_diffrn_orient_matrix_UB_21 0.413234E-1
_diffrn_orient_matrix_UB_22 -0.137701
_diffrn_orient_matrix_UB_23 0.252032E-1
_diffrn_orient_matrix_UB_31 0.41227E-1
_diffrn_orient_matrix_UB_32 -0.42831E-1
_diffrn_orient_matrix_UB_33 -0.386213E-1
_diffrn_radiation_monochromator graphite
_diffrn_radiation_probe x-ray
_diffrn_radiation_type MoK\a
_diffrn_radiation_wavelength 0.71073
_diffrn_reflns_av_R_equivalents 0.0562
_diffrn_reflns_av_unetI/netI 0.0733
_diffrn_reflns_limit_h_max 17
_diffrn_reflns_limit_h_min -17
_diffrn_reflns_limit_k_max 5
_diffrn_reflns_limit_k_min -6
_diffrn_reflns_limit_l_max 27
_diffrn_reflns_limit_l_min -27
_diffrn_reflns_number 5462
_diffrn_reflns_theta_full 25
_diffrn_reflns_theta_max 27.49
_diffrn_reflns_theta_min 4.22
_diffrn_source 'Enraf Nonius FR590'
_exptl_absorpt_coefficient_mu 0.464
_exptl_absorpt_correction_T_max 0.7451
_exptl_absorpt_correction_T_min 0.7432
_exptl_absorpt_correction_type sphere
_exptl_absorpt_process_details
;
        Interpolation using  Int.Tab. Vol. C (1992) p. 523,Tab. 6.3.3.3
        for values of muR in the range 0-2.5, and Int.Tab. Vol.II (1959)
        p.302; Table 5.3.6 B for muR in the range 2.6-10.0.
The interpolation procedure of C.W.Dwiggins Jr (Acta Cryst.(1975)
        A31,146-148) is used with some modification.
;
_exptl_crystal_colour colourless
_exptl_crystal_density_diffrn 1.202
_exptl_crystal_density_method 'not measured'
_exptl_crystal_description prism
_exptl_crystal_F_000 504
_exptl_crystal_size_max 0.4
_exptl_crystal_size_mid 0.2
_exptl_crystal_size_min 0.2
_refine_diff_density_max 0.209
_refine_diff_density_min -0.158
_refine_diff_density_rms 0.034
_refine_ls_abs_structure_details 'Flack H D (1983), Acta Cryst. A39, 876-881'
_refine_ls_abs_structure_Flack 0.21(11)
_refine_ls_extinction_method none
_refine_ls_goodness_of_fit_ref 1.021
_refine_ls_hydrogen_treatment mixed
_refine_ls_matrix_type full
_refine_ls_number_parameters 177
_refine_ls_number_reflns 2940
_refine_ls_number_restraints 2
_refine_ls_restrained_S_all 1.021
_refine_ls_R_factor_all 0.0983
_refine_ls_R_factor_gt 0.0509
_refine_ls_shift/su_max 0.004
_refine_ls_shift/su_mean 0
_refine_ls_structure_factor_coef Fsqd
_refine_ls_weighting_details 'calc w=1/[\s^2^(Fo^2^)+(0.0497P)^2^+0.1768P] where P=(Fo^2^+2Fc^2^)/3'
_refine_ls_weighting_scheme calc
_refine_ls_wR_factor_gt 0.1092
_refine_ls_wR_factor_ref 0.1306
_reflns_number_gt 1788
_reflns_number_total 2940
_reflns_threshold_expression >2\s(I)
_cod_data_source_file c3nj01226c.txt
_cod_data_source_block af009
_cod_original_cell_volume 1310.97
_cod_original_sg_symbol_H-M P2(1)2(1)2(1)
_cod_database_code 7053967

loop_
_symmetry_equiv_pos_as_xyz
'x, y, z'
'-x+1/2, -y, z+1/2'
'x+1/2, -y+1/2, -z'
'-x, y+1/2, -z+1/2'

loop_
_atom_site_label
_atom_site_type_symbol
_atom_site_fract_x
_atom_site_fract_y
_atom_site_fract_z
_atom_site_U_iso_or_equiv
_atom_site_adp_type
_atom_site_occupancy
_atom_site_symmetry_multiplicity
_atom_site_calc_flag
_atom_site_refinement_flags
Cl12 Cl 0.07515(6) 0.0722(2) 0.31940(5) 0.0946(4) Uani 1 1 d .
Cl7 Cl 0.34040(7) 0.1284(3) 0.57522(5) 0.1031(4) Uani 1 1 d .
N1 N 0.30863(15) 0.2219(5) 0.31733(11) 0.0527(6) Uani 1 1 d .
N4 N 0.44013(16) -0.0694(5) 0.44578(11) 0.0577(6) Uani 1 1 d .
C2 C 0.3445(2) 0.0355(6) 0.35399(14) 0.0505(6) Uani 1 1 d .
C10 C 0.2573(2) 0.1277(8) 0.25983(13) 0.0549(7) Uani 1 1 d .
C5 C 0.5015(2) 0.0237(6) 0.49893(15) 0.0575(7) Uani 1 1 d .
C3 C 0.40300(19) 0.1206(7) 0.41022(13) 0.0519(6) Uani 1 1 d .
C13 C 0.3131(3) 0.2411(9) 0.20163(17) 0.0742(9) Uani 1 1 d D
C6 C 0.4526(3) -0.0704(9) 0.55948(17) 0.0720(9) Uani 1 1 d .
C8 C 0.6073(3) -0.1124(11) 0.4908(2) 0.0809(10) Uani 1 1 d D
C9 C 0.6821(2) -0.0278(10) 0.54127(18) 0.0941(12) Uani 1 1 d .
H9A H 0.7557(18) -0.136(3) 0.5319(3) 0.141 Uiso 1 1 calc R
H9B H 0.6531(7) -0.0936(18) 0.5891(12) 0.141 Uiso 1 1 calc R
H9C H 0.6929(4) 0.209(6) 0.54033(18) 0.141 Uiso 1 1 calc R
C11 C 0.1505(3) 0.2382(10) 0.25957(18) 0.0739(9) Uani 1 1 d .
C14 C 0.4152(3) 0.1000(10) 0.19160(18) 0.0970(12) Uani 1 1 d .
H14A H 0.4459(9) 0.177(2) 0.1559(9) 0.145 Uiso 1 1 calc R
H14B H 0.4065(3) -0.095(5) 0.1859(2) 0.145 Uiso 1 1 calc R
H14C H 0.4554(11) 0.1315(12) 0.2269(9) 0.145 Uiso 1 1 calc R
H2 H 0.339(2) -0.165(7) 0.3460(12) 0.054(7) Uiso 1 1 d .
H10 H 0.2575(19) -0.066(7) 0.2565(11) 0.044(7) Uiso 1 1 d .
H5 H 0.504(2) 0.227(8) 0.4993(16) 0.072(9) Uiso 1 1 d .
H6A H 0.496(2) -0.031(7) 0.5996(15) 0.080(9) Uiso 1 1 d .
H6B H 0.434(3) -0.246(8) 0.5579(15) 0.067(10) Uiso 1 1 d .
H8B H 0.641(3) -0.024(8) 0.4536(13) 0.090(12) Uiso 1 1 d D
H3 H 0.4122(19) 0.324(6) 0.4181(11) 0.048(7) Uiso 1 1 d .
H13B H 0.266(3) 0.224(7) 0.1679(16) 0.093(12) Uiso 1 1 d .
H13A H 0.324(3) 0.442(4) 0.2054(19) 0.116(15) Uiso 1 1 d D
H11B H 0.147(3) 0.453(11) 0.272(2) 0.120(14) Uiso 1 1 d .
H8A H 0.594(3) -0.309(12) 0.498(2) 0.133(17) Uiso 1 1 d .
H11A H 0.116(3) 0.224(10) 0.218(2) 0.117(14) Uiso 1 1 d .

loop_
_atom_site_aniso_label
_atom_site_aniso_U_11
_atom_site_aniso_U_22
_atom_site_aniso_U_33
_atom_site_aniso_U_23
_atom_site_aniso_U_13
_atom_site_aniso_U_12
Cl12 0.0645(5) 0.1191(8) 0.1004(7) -0.0213(6) 0.0103(5) -0.0188(5)
Cl7 0.0810(6) 0.1330(9) 0.0954(7) 0.0165(7) 0.0167(5) -0.0023(6)
N1 0.0511(12) 0.0547(13) 0.0521(13) -0.0023(12) -0.0022(11) -0.0039(10)
N4 0.0553(13) 0.0573(14) 0.0604(13) 0.0010(12) -0.0093(11) -0.0079(12)
C2 0.0454(13) 0.0503(16) 0.0559(16) 0.0005(13) 0.0016(12) -0.0028(12)
C10 0.0585(16) 0.0529(18) 0.0533(16) -0.0032(14) -0.0074(13) -0.0047(14)
C5 0.0576(15) 0.0498(16) 0.0651(18) 0.0008(14) -0.0133(14) -0.0082(13)
C3 0.0428(13) 0.0577(18) 0.0551(17) -0.0001(14) 0.0018(11) -0.0037(13)
C13 0.081(2) 0.087(3) 0.0546(19) 0.0061(18) -0.0032(17) -0.0148(19)
C6 0.073(2) 0.068(2) 0.075(2) 0.0111(19) -0.0132(16) -0.0101(18)
C8 0.0629(19) 0.081(3) 0.099(3) -0.006(2) -0.0176(19) -0.0005(19)
C9 0.0590(19) 0.120(3) 0.103(3) -0.006(3) -0.0170(18) -0.001(2)
C11 0.0595(18) 0.090(3) 0.072(2) -0.005(2) -0.0101(17) 0.0012(18)
C14 0.090(2) 0.106(3) 0.095(3) 0.002(2) 0.029(2) -0.009(2)

loop_
_atom_type_symbol
_atom_type_description
_atom_type_scat_dispersion_real
_atom_type_scat_dispersion_imag
_atom_type_scat_source
C C 0.0033 0.0016 'International Tables Vol C Tables 4.2.6.8 and 6.1.1.4'
H H 0 0 'International Tables Vol C Tables 4.2.6.8 and 6.1.1.4'
N N 0.0061 0.0033 'International Tables Vol C Tables 4.2.6.8 and 6.1.1.4'
Cl Cl 0.1484 0.1585 'International Tables Vol C Tables 4.2.6.8 and 6.1.1.4'

loop_
_geom_angle_atom_site_label_1
_geom_angle_atom_site_label_2
_geom_angle_atom_site_label_3
_geom_angle
C2 N1 C10 118.4(2)
C3 N4 C5 117.6(2)
N1 C2 C3 120.3(3)
N1 C2 H2 123.2(17)
C3 C2 H2 116.4(16)
N1 C10 C11 109.8(3)
N1 C10 C13 109.4(3)
C11 C10 C13 109.5(3)
N1 C10 H10 111.5(15)
C11 C10 H10 110.1(16)
C13 C10 H10 106.5(15)
N4 C5 C6 108.9(3)
N4 C5 C8 107.5(3)
C6 C5 C8 111.4(3)
N4 C5 H5 109(2)
C6 C5 H5 108(2)
C8 C5 H5 112.4(19)
N4 C3 C2 119.4(3)
N4 C3 H3 122.7(14)
C2 C3 H3 117.8(14)
C14 C13 C10 113.1(3)
C14 C13 H13B 117(2)
C10 C13 H13B 104(2)
C14 C13 H13A 108(3)
C10 C13 H13A 110(3)
H13B C13 H13A 104(3)
C5 C6 Cl7 111.4(2)
C5 C6 H6A 113.2(18)
Cl7 C6 H6A 102.9(18)
C5 C6 H6B 112(2)
Cl7 C6 H6B 106(2)
H6A C6 H6B 111(3)
C9 C8 C5 114.3(3)
C9 C8 H8B 98(2)
C5 C8 H8B 109(2)
C9 C8 H8A 106(3)
C5 C8 H8A 102(3)
H8B C8 H8A 128(4)
C8 C9 H9A 109.5
C8 C9 H9B 109.5
H9A C9 H9B 109.5
C8 C9 H9C 109.5
H9A C9 H9C 109.5
H9B C9 H9C 109.5
C10 C11 Cl12 112.0(3)
C10 C11 H11B 112(3)
Cl12 C11 H11B 103(2)
C10 C11 H11A 114(2)
Cl12 C11 H11A 110(2)
H11B C11 H11A 105(4)
C13 C14 H14A 109.5
C13 C14 H14B 109.5
H14A C14 H14B 109.5
C13 C14 H14C 109.5
H14A C14 H14C 109.5
H14B C14 H14C 109.5

loop_
_geom_bond_atom_site_label_1
_geom_bond_atom_site_label_2
_geom_bond_distance
Cl12 C11 1.787(4)
Cl7 C6 1.790(4)
N1 C2 1.259(3)
N1 C10 1.457(3)
N4 C3 1.264(4)
N4 C5 1.451(4)
C2 C3 1.471(4)
C2 H2 0.96(3)
C10 C11 1.511(5)
C10 C13 1.527(5)
C10 H10 0.91(3)
C5 C6 1.495(5)
C5 C8 1.554(5)
C5 H5 0.95(3)
C3 H3 0.98(3)
C13 C14 1.524(6)
C13 H13B 0.95(4)
C13 H13A 0.957(19)
C6 H6A 1.04(3)
C6 H6B 0.86(4)
C8 C9 1.508(5)
C8 H8B 0.996(18)
C8 H8A 0.95(5)
C9 H9A 1.1202
C9 H9B 1.1202
C9 H9C 1.1202
C11 H11B 1.04(5)
C11 H11A 1.00(4)
C14 H14A 0.9273
C14 H14B 0.9273
C14 H14C 0.9273

loop_
_geom_torsion_atom_site_label_1
_geom_torsion_atom_site_label_2
_geom_torsion_atom_site_label_3
_geom_torsion_atom_site_label_4
_geom_torsion
C10 N1 C2 C3 175.7(2)
C2 N1 C10 C11 121.7(3)
C2 N1 C10 C13 -118.1(3)
C3 N4 C5 C6 117.9(3)
C3 N4 C5 C8 -121.3(3)
C5 N4 C3 C2 177.0(2)
N1 C2 C3 N4 -178.6(3)
N1 C10 C13 C14 69.7(4)
C11 C10 C13 C14 -169.9(3)
N4 C5 C6 Cl7 -70.9(3)
C8 C5 C6 Cl7 170.7(3)
N4 C5 C8 C9 177.8(3)
C6 C5 C8 C9 -62.9(5)
N1 C10 C11 Cl12 -68.7(3)
C13 C10 C11 Cl12 171.1(3)
